data_8103019
loop_
_publ_author_name
'Li-Min Chen'
'Qiong-Hua Jin'
'Liang Yang'
'Jia-Cui Dong'
'Shuang-Feng Deng'
'Pei-Zhou Li'

_publ_section_title
;
 Crystal structure of
 bis-[m-bis(diphenylphosphino)methane]-(m-bromo)-isoquinolinebromodicopper(I)-naphthaline
 - quinoline - acetonitrile, [Cu2(CH2(P(C6H5)2)2)2(i-C9H7N)]Br2 (C10H8)
 &#x00B7; (C9H7N) &#x00B7; CH3CN
;
_journal_issue 2
_journal_name_full 'Zeitschrift f\"ur Kristallographie - New Crystal Structures'
_journal_page_first 145
_journal_volume 223
_journal_year 2008
_chemical_formula_sum 'C75 H65 Br2 Cu2 N3 P4'
_chemical_formula_weight 1419.08
_chemical_name_systematic
; 
 {bis[\m-bis(diphenylphosphino)methane]-
(\m-bromo)-isoquinolinebromodicopper(I)}
-naphthalinequinolineacetonitrile,
[Cu~2~(dppm)~2~(i-C~9~H~7~N)Br~2~].(C~10~H~8~)(C~9~H~7~N)CH~3~CN 
;
_space_group_IT_number 14
_symmetry_cell_setting monoclinic
_symmetry_space_group_name_Hall '-P 2ybc'
_symmetry_space_group_name_H-M 'P 1 21/c 1'
_atom_sites_solution_hydrogens geom
_atom_sites_solution_primary direct
_atom_sites_solution_secondary difmap
_audit_creation_method SHELXL-97
_cell_angle_alpha 90.00
_cell_angle_beta 104.9080(10)
_cell_angle_gamma 90.00
_cell_formula_units_Z 4
_cell_length_a 13.4016(2)
_cell_length_b 20.2963(3)
_cell_length_c 25.1005(4)
_cell_measurement_temperature 273(2)
_cell_measurement_theta_max 28.30
_cell_measurement_theta_min 1.31
_cell_volume 6597.60(18)
_computing_cell_refinement 'Bruker SMART'
_computing_data_collection 'Bruker SMART'
_computing_data_reduction 'Bruker SAINT'
_computing_molecular_graphics 'Bruker SHELXTL'
_computing_publication_material 'Bruker SHELXTL'
_computing_structure_refinement 'SHELXL-97 (Sheldrick, 1997)'
_computing_structure_solution 'SHELXS-97 (Sheldrick, 1990)'
_diffrn_ambient_temperature 273(2)
_diffrn_measured_fraction_theta_full 1.000
_diffrn_measured_fraction_theta_max 1.000
_diffrn_measurement_device_type 'CCD area detector'
_diffrn_measurement_method 'phi and omega scans'
_diffrn_radiation_monochromator graphite
_diffrn_radiation_source 'fine-focus sealed tube'
_diffrn_radiation_type MoK\a
_diffrn_radiation_wavelength 0.71073
_diffrn_reflns_av_R_equivalents 0.0615
_diffrn_reflns_av_sigmaI/netI 0.0516
_diffrn_reflns_limit_h_max 16
_diffrn_reflns_limit_h_min -16
_diffrn_reflns_limit_k_max 24
_diffrn_reflns_limit_k_min -22
_diffrn_reflns_limit_l_max 30
_diffrn_reflns_limit_l_min -27
_diffrn_reflns_number 56757
_diffrn_reflns_theta_full 25.50
_diffrn_reflns_theta_max 25.50
_diffrn_reflns_theta_min 1.31
_exptl_absorpt_coefficient_mu 1.998
_exptl_absorpt_correction_T_max 0.644
_exptl_absorpt_correction_T_min 0.601
_exptl_absorpt_correction_type multi-scan
_exptl_absorpt_process_details DABABS
_exptl_crystal_colour yellow
_exptl_crystal_density_diffrn 1.429
_exptl_crystal_density_meas ?
_exptl_crystal_density_method 'not measured'
_exptl_crystal_description block
_exptl_crystal_F_000 2896
_exptl_crystal_size_max 0.26
_exptl_crystal_size_mid 0.24
_exptl_crystal_size_min 0.22
_refine_diff_density_max 0.543
_refine_diff_density_min -0.556
_refine_diff_density_rms 0.083
_refine_ls_extinction_method none
_refine_ls_goodness_of_fit_ref 1.052
_refine_ls_hydrogen_treatment constr
_refine_ls_matrix_type full
_refine_ls_number_parameters 764
_refine_ls_number_reflns 12288
_refine_ls_number_restraints 5
_refine_ls_restrained_S_all 1.053
_refine_ls_R_factor_all 0.0794
_refine_ls_R_factor_gt 0.0407
_refine_ls_shift/su_max 0.002
_refine_ls_shift/su_mean 0.001
_refine_ls_structure_factor_coef Fsqd
_refine_ls_weighting_details 'calc w=1/[\s^2^(Fo^2^)+(0.0566P)^2^+0.3460P] where P=(Fo^2^+2Fc^2^)/3'
_refine_ls_weighting_scheme calc
_refine_ls_wR_factor_gt 0.0945
_refine_ls_wR_factor_ref 0.1135
_reflns_number_gt 8144
_reflns_number_total 12288
_reflns_threshold_expression >2sigma(I)
_cod_data_source_file 648770.cff
_cod_data_source_block 070403a_0m
_cod_depositor_comments
;
The following automatic conversions were performed:
'_symmetry_cell_setting' value 'Monoclinic' changed to 'monoclinic'
according to '/home/saulius/struct/CIF-dictionaries/cif_core.dic'
dictionary named 'cif_core.dic' version 2.4.1 from
2010-06-29.

'_exptl_absorpt_correction_type' value 'MULTI-SCAN' changed
to 'multi-scan' according to
'/home/saulius/struct/CIF-dictionaries/cif_core.dic' dictionary named
'cif_core.dic' version 2.4.1 from 2010-06-29.

Automatic conversion script
Id: cif_fix_enum 1555 2011-01-17 13:19:09Z saulius 

The following automatic conversions were performed:

'_exptl_crystal_density_meas' value 'not measured' was changed to '?'
- the value is perceived as not measured.

Automatic conversion script
Id: cif_fix_values 3008 2015-01-20 13:52:24Z robertas 
;
_cod_original_cell_volume 6597.60(17)
_cod_original_sg_symbol_H-M P21/c
_cod_database_code 8103019

loop_
_symmetry_equiv_pos_as_xyz
'x, y, z'
'-x, y+1/2, -z+1/2'
'-x, -y, -z'
'x, -y-1/2, z-1/2'

loop_
_atom_site_label
_atom_site_type_symbol
_atom_site_fract_x
_atom_site_fract_y
_atom_site_fract_z
_atom_site_U_iso_or_equiv
_atom_site_adp_type
_atom_site_occupancy
_atom_site_symmetry_multiplicity
_atom_site_calc_flag
_atom_site_refinement_flags
_atom_site_disorder_assembly
_atom_site_disorder_group
C54 C 0.3458(2) 0.48733(17) -0.09231(13) 0.0909(11) Uani 1 1 d . . .
H54 H 0.3064 0.5163 -0.1180 0.109 Uiso 1 1 calc R . .
C55 C 0.4379(3) 0.46426(19) -0.09875(14) 0.1042(12) Uani 1 1 d . . .
H55 H 0.4599 0.4772 -0.1294 0.125 Uiso 1 1 calc R . .
C56 C 0.4989(2) 0.4220(2) -0.06070(14) 0.1006(13) Uani 1 1 d . . .
H56 H 0.5617 0.4075 -0.0656 0.121 Uiso 1 1 calc R . .
C57 C 0.4671(2) 0.40168(18) -0.01606(13) 0.0813(11) Uani 1 1 d . . .
H57 H 0.5079 0.3728 0.0092 0.098 Uiso 1 1 calc R . .
C75 C 0.5466(3) 0.1820(3) 0.91372(19) 0.175(3) Uani 1 1 d D . .
H75 H 0.5204 0.1784 0.9445 0.330 Uiso 1 1 calc R . .
N2 N 0.5293(4) 0.2260(3) 0.8714(2) 0.284(3) Uani 1 1 d D . .
C67 C 0.5679(4) 0.2363(2) 0.82812(16) 0.2107(19) Uani 1 1 d D . .
H67 H 0.5396 0.2713 0.8053 0.253 Uiso 1 1 calc R . .
C68 C 0.6465(4) 0.2006(3) 0.8126(2) 0.246(3) Uani 1 1 d D . .
H68 H 0.6790 0.2069 0.7845 0.415 Uiso 1 1 calc R . .
C69 C 0.65937(17) 0.15254(11) 0.85371(10) 0.1620(17) Uani 1 1 d GD . .
C74 C 0.61114(19) 0.14724(13) 0.89637(11) 0.0922(12) Uani 1 1 d GD . .
C73 C 0.6376(3) 0.09634(15) 0.93445(11) 0.208(3) Uani 1 1 d G . .
H73 H 0.6054 0.0928 0.9630 0.250 Uiso 1 1 calc R . .
C72 C 0.7124(3) 0.05075(13) 0.92987(13) 0.189(4) Uani 1 1 d G . .
H72 H 0.7301 0.0167 0.9553 0.347 Uiso 1 1 calc R . .
C71 C 0.7606(2) 0.05605(14) 0.88721(15) 0.241(5) Uani 1 1 d G . .
H71 H 0.8106 0.0255 0.8841 0.409 Uiso 1 1 calc R . .
C70 C 0.73412(19) 0.10695(14) 0.84913(12) 0.237(3) Uani 1 1 d G . .
H70 H 0.7664 0.1105 0.8206 0.404 Uiso 1 1 calc R . .
Br1 Br 0.062635(17) 0.457934(11) 0.126135(10) 0.04732(7) Uani 1 1 d . . .
Cu1 Cu 0.19835(2) 0.380331(13) 0.112731(12) 0.04140(8) Uani 1 1 d . . .
Cu2 Cu 0.048736(19) 0.374553(13) 0.201620(12) 0.04259(8) Uani 1 1 d . . .
Br2 Br -0.089201(19) 0.423034(14) 0.238379(13) 0.07033(9) Uani 1 1 d . . .
P1 P 0.12688(4) 0.28244(3) 0.08106(2) 0.03579(15) Uani 1 1 d . . .
P2 P -0.00829(4) 0.27575(3) 0.16339(2) 0.03516(15) Uani 1 1 d . . .
P4 P 0.33262(4) 0.38497(3) 0.18842(2) 0.03557(15) Uani 1 1 d . . .
P3 P 0.19650(4) 0.36359(3) 0.26933(2) 0.03831(16) Uani 1 1 d . . .
C1 C 0.21478(16) 0.22654(11) 0.05833(9) 0.0428(6) Uani 1 1 d . . .
C2 C 0.25686(19) 0.17016(12) 0.08575(11) 0.0577(8) Uani 1 1 d . . .
H2 H 0.2356 0.1561 0.1163 0.069 Uiso 1 1 calc R . .
C6 C 0.2458(2) 0.24455(15) 0.01194(11) 0.0699(9) Uani 1 1 d . . .
H6 H 0.2182 0.2820 -0.0077 0.084 Uiso 1 1 calc R . .
C4 C 0.3606(2) 0.15255(16) 0.02258(13) 0.0844(10) Uani 1 1 d . . .
H4 H 0.4097 0.1282 0.0108 0.101 Uiso 1 1 calc R . .
C3 C 0.3308(2) 0.13398(15) 0.06819(13) 0.0773(10) Uani 1 1 d . . .
H3 H 0.3600 0.0968 0.0878 0.093 Uiso 1 1 calc R . .
C5 C 0.3183(2) 0.20664(18) -0.00544(13) 0.0944(11) Uani 1 1 d . . .
H5 H 0.3378 0.2189 -0.0370 0.113 Uiso 1 1 calc R . .
C7 C 0.01759(15) 0.28626(11) 0.02014(9) 0.0395(6) Uani 1 1 d . . .
C8 C -0.03711(18) 0.23048(13) -0.00280(10) 0.0552(8) Uani 1 1 d . . .
H8 H -0.0183 0.1893 0.0129 0.066 Uiso 1 1 calc R . .
C12 C -0.01289(19) 0.34626(13) -0.00446(10) 0.0562(8) Uani 1 1 d . . .
H12 H 0.0218 0.3844 0.0105 0.067 Uiso 1 1 calc R . .
C9 C -0.1194(2) 0.23605(16) -0.04895(11) 0.0703(9) Uani 1 1 d . . .
H9 H -0.1557 0.1985 -0.0640 0.084 Uiso 1 1 calc R . .
C11 C -0.0947(2) 0.35042(16) -0.05122(11) 0.0694(9) Uani 1 1 d . . .
H11 H -0.1130 0.3910 -0.0681 0.083 Uiso 1 1 calc R . .
C14 C -0.03410(15) 0.21492(11) 0.21210(9) 0.0388(6) Uani 1 1 d . . .
C15 C 0.01661(18) 0.15519(12) 0.22479(10) 0.0495(7) Uani 1 1 d . . .
H15 H 0.0683 0.1436 0.2079 0.059 Uiso 1 1 calc R . .
C17 C -0.08570(19) 0.12889(13) 0.28704(11) 0.0602(8) Uani 1 1 d . . .
H17 H -0.1036 0.1000 0.3118 0.072 Uiso 1 1 calc R . .
C16 C -0.00907(19) 0.11256(12) 0.26247(11) 0.0575(8) Uani 1 1 d . . .
H16 H 0.0259 0.0728 0.2710 0.069 Uiso 1 1 calc R . .
C19 C -0.10982(17) 0.23099(12) 0.23850(10) 0.0507(7) Uani 1 1 d . . .
H19 H -0.1434 0.2714 0.2314 0.061 Uiso 1 1 calc R . .
C18 C -0.1359(2) 0.18767(14) 0.27519(11) 0.0632(8) Uani 1 1 d . . .
H18 H -0.1880 0.1987 0.2919 0.076 Uiso 1 1 calc R . .
C13 C 0.08098(15) 0.23205(11) 0.13059(9) 0.0385(6) Uani 1 1 d . . .
H13A H 0.1401 0.2170 0.1591 0.046 Uiso 1 1 calc R . .
H13B H 0.0463 0.1934 0.1117 0.046 Uiso 1 1 calc R . .
C21 C -0.17914(16) 0.21364(12) 0.09112(10) 0.0473(7) Uani 1 1 d . . .
H21 H -0.1512 0.1739 0.1066 0.057 Uiso 1 1 calc R . .
C20 C -0.12989(15) 0.27286(11) 0.11007(9) 0.0376(6) Uani 1 1 d . . .
C25 C -0.17433(16) 0.33063(12) 0.08748(10) 0.0493(7) Uani 1 1 d . . .
H25 H -0.1429 0.3705 0.1001 0.059 Uiso 1 1 calc R . .
C23 C -0.31224(19) 0.27235(15) 0.02708(11) 0.0640(9) Uani 1 1 d . . .
H23 H -0.3730 0.2723 -0.0010 0.077 Uiso 1 1 calc R . .
C22 C -0.26972(18) 0.21392(14) 0.04926(11) 0.0590(8) Uani 1 1 d . . .
H22 H -0.3017 0.1743 0.0362 0.071 Uiso 1 1 calc R . .
C24 C -0.26575(19) 0.33029(14) 0.04604(11) 0.0650(9) Uani 1 1 d . . .
H24 H -0.2953 0.3699 0.0312 0.078 Uiso 1 1 calc R . .
C26 C 0.18512(16) 0.29653(12) 0.31612(9) 0.0447(6) Uani 1 1 d . . .
C31 C 0.10004(19) 0.29638(15) 0.33841(11) 0.0657(9) Uani 1 1 d . . .
H31 H 0.0536 0.3313 0.3312 0.079 Uiso 1 1 calc R . .
C30 C 0.0839(2) 0.24434(17) 0.37145(11) 0.0792(10) Uani 1 1 d . . .
H30 H 0.0270 0.2449 0.3862 0.095 Uiso 1 1 calc R . .
C27 C 0.2518(2) 0.24355(13) 0.32898(11) 0.0615(8) Uani 1 1 d . . .
H27 H 0.3107 0.2425 0.3159 0.074 Uiso 1 1 calc R . .
C29 C 0.1502(2) 0.19312(16) 0.38213(12) 0.0845(11) Uani 1 1 d . . .
H29 H 0.1387 0.1586 0.4042 0.101 Uiso 1 1 calc R . .
C33 C 0.20492(19) 0.49462(12) 0.30148(11) 0.0552(8) Uani 1 1 d . . .
H33 H 0.1539 0.5006 0.2689 0.066 Uiso 1 1 calc R . .
C32 C 0.24284(16) 0.43215(11) 0.31642(9) 0.0427(6) Uani 1 1 d . . .
C37 C 0.3170(2) 0.42459(13) 0.36585(11) 0.0600(8) Uani 1 1 d . . .
H37 H 0.3421 0.3828 0.3771 0.072 Uiso 1 1 calc R . .
C34 C 0.2419(2) 0.54815(14) 0.33434(12) 0.0709(9) Uani 1 1 d . . .
H34 H 0.2165 0.5901 0.3236 0.085 Uiso 1 1 calc R . .
C36 C 0.3543(2) 0.47832(15) 0.39866(13) 0.0787(10) Uani 1 1 d . . .
H36 H 0.4053 0.4729 0.4314 0.094 Uiso 1 1 calc R . .
C35 C 0.3156(2) 0.53980(14) 0.38267(13) 0.0784(10) Uani 1 1 d . . .
H35 H 0.3398 0.5760 0.4049 0.094 Uiso 1 1 calc R . .
C38 C 0.31363(15) 0.33965(11) 0.24819(9) 0.0380(6) Uani 1 1 d . . .
H38A H 0.3734 0.3466 0.2790 0.046 Uiso 1 1 calc R . .
H38B H 0.3099 0.2930 0.2397 0.046 Uiso 1 1 calc R . .
C39 C 0.45104(15) 0.34698(11) 0.17964(9) 0.0379(6) Uani 1 1 d . . .
C44 C 0.54316(16) 0.38018(13) 0.18450(10) 0.0547(7) Uani 1 1 d . . .
H44 H 0.5485 0.4243 0.1949 0.066 Uiso 1 1 calc R . .
C40 C 0.44658(17) 0.28152(12) 0.16389(10) 0.0505(7) Uani 1 1 d . . .
H40 H 0.3856 0.2581 0.1604 0.061 Uiso 1 1 calc R . .
C43 C 0.62757(18) 0.34836(16) 0.17395(12) 0.0706(9) Uani 1 1 d . . .
H43 H 0.6889 0.3714 0.1775 0.085 Uiso 1 1 calc R . .
C41 C 0.53161(18) 0.24988(14) 0.15313(11) 0.0624(8) Uani 1 1 d . . .
H41 H 0.5272 0.2059 0.1424 0.075 Uiso 1 1 calc R . .
C42 C 0.62185(19) 0.28414(16) 0.15856(11) 0.0676(9) Uani 1 1 d . . .
H42 H 0.6791 0.2633 0.1517 0.081 Uiso 1 1 calc R . .
C45 C 0.37504(16) 0.46696(11) 0.21474(10) 0.0422(6) Uani 1 1 d . . .
C46 C 0.33614(18) 0.52050(12) 0.18176(11) 0.0549(8) Uani 1 1 d . . .
H46 H 0.2893 0.5140 0.1477 0.066 Uiso 1 1 calc R . .
C50 C 0.44345(19) 0.47774(13) 0.26565(11) 0.0592(8) Uani 1 1 d . . .
H50 H 0.4697 0.4422 0.2884 0.071 Uiso 1 1 calc R . .
C47 C 0.3669(2) 0.58361(13) 0.19944(14) 0.0742(10) Uani 1 1 d . . .
H47 H 0.3413 0.6194 0.1769 0.089 Uiso 1 1 calc R . .
C48 C 0.4342(2) 0.59398(15) 0.24954(14) 0.0813(11) Uani 1 1 d . . .
H48 H 0.4540 0.6366 0.2612 0.098 Uiso 1 1 calc R . .
C49 C 0.4728(2) 0.54120(15) 0.28266(13) 0.0761(10) Uani 1 1 d . . .
H49 H 0.5190 0.5482 0.3168 0.091 Uiso 1 1 calc R . .
N1 N 0.24977(14) 0.42439(10) 0.04752(8) 0.0500(6) Uani 1 1 d . . .
C58 C 0.37247(18) 0.42419(13) -0.00786(11) 0.0566(8) Uani 1 1 d . . .
C59 C 0.33719(18) 0.40424(14) 0.03752(11) 0.0564(8) Uani 1 1 d . . .
H59 H 0.3779 0.3749 0.0623 0.068 Uiso 1 1 calc R . .
C51 C 0.19075(19) 0.46716(12) 0.01042(11) 0.0573(8) Uani 1 1 d . . .
H51 H 0.1301 0.4829 0.0173 0.069 Uiso 1 1 calc R . .
C10 C -0.1478(2) 0.29565(17) -0.07239(11) 0.0710(10) Uani 1 1 d . . .
H10 H -0.2039 0.2989 -0.1031 0.085 Uiso 1 1 calc R . .
C28 C 0.2323(3) 0.19180(15) 0.36120(12) 0.0801(10) Uani 1 1 d . . .
H28 H 0.2769 0.1559 0.3682 0.096 Uiso 1 1 calc R . .
C53 C 0.3108(2) 0.46669(13) -0.04613(11) 0.0580(8) Uani 1 1 d . . .
C52 C 0.2159(2) 0.48788(13) -0.03596(12) 0.0665(9) Uani 1 1 d . . .
H52 H 0.1716 0.5155 -0.0608 0.080 Uiso 1 1 calc R . .
C64 C 0.0245(2) 0.03032(15) 0.00907(14) 0.0796(10) Uani 1 1 d . . .
C63 C 0.0239(2) 0.05724(17) 0.05988(14) 0.0879(11) Uani 1 1 d . . .
H63 H 0.0557 0.0974 0.0712 0.105 Uiso 1 1 calc R . .
C65 C 0.0740(3) 0.06197(17) -0.02784(16) 0.1008(13) Uani 1 1 d . . .
H65 H 0.1076 0.1019 -0.0178 0.121 Uiso 1 1 calc R . .
C60 C 0.7293(3) 0.5445(2) 0.2490(2) 0.151(2) Uani 1 1 d . . .
H60A H 0.7009 0.5369 0.2104 0.226 Uiso 1 1 calc R . .
H60B H 0.7012 0.5131 0.2698 0.226 Uiso 1 1 calc R . .
H60C H 0.8030 0.5397 0.2578 0.226 Uiso 1 1 calc R . .
C62 C -0.0219(3) 0.0250(2) 0.09090(16) 0.1116(14) Uani 1 1 d . . .
H62 H -0.0210 0.0430 0.1251 0.134 Uiso 1 1 calc R . .
C66 C 0.0733(3) 0.0354(2) -0.07681(17) 0.1099(13) Uani 1 1 d . . .
H66 H 0.1057 0.0562 -0.1008 0.132 Uiso 1 1 calc R . .
C61 C 0.7041(2) 0.60926(15) 0.26254(12) 0.0676(9) Uani 1 1 d . . .
N3 N 0.6848(2) 0.65998(14) 0.27249(12) 0.0951(10) Uani 1 1 d . . .

loop_
_atom_site_aniso_label
_atom_site_aniso_U_11
_atom_site_aniso_U_22
_atom_site_aniso_U_33
_atom_site_aniso_U_23
_atom_site_aniso_U_13
_atom_site_aniso_U_12
C54 0.104(2) 0.092(2) 0.083(2) 0.0376(18) 0.0373(17) 0.0074(19)
C55 0.109(2) 0.132(3) 0.091(2) 0.038(2) 0.0599(17) 0.006(2)
C56 0.0807(19) 0.138(3) 0.097(2) 0.021(2) 0.0475(17) 0.006(2)
C57 0.0569(16) 0.117(3) 0.073(2) 0.0208(18) 0.0228(14) 0.0106(17)
C75 0.098(3) 0.554(8) 0.195(4) -0.252(4) 0.079(2) -0.142(4)
N2 0.188(4) 0.269(6) 0.296(6) -0.115(5) -0.116(4) -0.056(4)
C67 0.268(4) 0.188(3) 0.093(3) 0.093(2) -0.104(3) -0.176(3)
C68 0.168(4) 0.290(8) 0.072(4) -0.084(4) 0.055(4) -0.188(4)
C69 0.116(3) 0.251(4) 0.130(3) -0.127(3) 0.049(2) -0.109(3)
C74 0.214(2) 0.176(2) 0.128(2) 0.0098(18) -0.0234(18) -0.1016(18)
C73 0.150(5) 0.101(4) 0.138(6) -0.049(4) -0.013(5) -0.053(4)
C72 0.182(8) 0.054(4) 0.133(7) -0.022(4) -0.079(7) -0.017(5)
C71 0.092(5) 0.106(6) 0.245(11) -0.099(6) -0.085(6) 0.043(5)
C70 0.105(4) 0.227(6) 0.215(6) -0.190(5) 0.030(4) -0.062(4)
Br1 0.04280(12) 0.04077(12) 0.05840(15) 0.00363(11) 0.01305(10) 0.00721(10)
Cu1 0.03640(13) 0.03961(15) 0.04511(16) 0.00063(13) 0.00488(12) -0.00013(12)
Cu2 0.03531(13) 0.04133(15) 0.04954(17) -0.00531(13) 0.00801(12) 0.00144(12)
Br2 0.05276(13) 0.05890(16) 0.1103(2) -0.01825(15) 0.04089(13) 0.00270(12)
P1 0.0333(3) 0.0376(3) 0.0361(3) -0.0017(3) 0.0083(2) -0.0006(2)
P2 0.0318(3) 0.0346(3) 0.0391(3) 0.0005(3) 0.0091(2) -0.0001(2)
P4 0.0288(3) 0.0368(3) 0.0404(3) 0.0009(3) 0.0076(2) -0.0018(2)
P3 0.0329(3) 0.0429(3) 0.0397(3) -0.0030(3) 0.0105(2) 0.0006(2)
C1 0.0394(11) 0.0471(13) 0.0423(13) -0.0097(11) 0.0111(10) -0.0007(10)
C2 0.0635(14) 0.0493(15) 0.0634(16) 0.0011(13) 0.0220(12) 0.0113(12)
C6 0.0835(17) 0.0757(19) 0.0608(16) 0.0074(14) 0.0370(13) 0.0199(15)
C4 0.0772(17) 0.093(2) 0.089(2) -0.0197(18) 0.0324(15) 0.0327(16)
C3 0.0758(17) 0.0743(19) 0.081(2) -0.0083(16) 0.0195(16) 0.0302(15)
C5 0.1093(19) 0.115(3) 0.0797(19) 0.0035(18) 0.0618(15) 0.0345(19)
C7 0.0356(10) 0.0522(13) 0.0311(12) -0.0057(10) 0.0094(9) -0.0012(10)
C8 0.0573(14) 0.0601(16) 0.0464(15) -0.0035(12) 0.0101(12) -0.0095(12)
C12 0.0589(15) 0.0559(16) 0.0490(15) 0.0016(13) 0.0048(12) 0.0072(12)
C9 0.0556(15) 0.100(2) 0.0511(17) -0.0189(15) 0.0053(13) -0.0284(15)
C11 0.0648(16) 0.089(2) 0.0476(17) 0.0122(15) 0.0020(13) 0.0196(15)
C14 0.0328(10) 0.0413(12) 0.0409(13) -0.0004(10) 0.0067(9) -0.0041(9)
C15 0.0473(12) 0.0483(14) 0.0544(15) 0.0075(12) 0.0157(11) 0.0010(11)
C17 0.0694(15) 0.0538(15) 0.0578(16) 0.0088(13) 0.0169(13) -0.0149(13)
C16 0.0602(15) 0.0416(14) 0.0660(17) 0.0134(13) 0.0078(13) 0.0001(12)
C19 0.0560(13) 0.0477(14) 0.0529(15) 0.0041(12) 0.0221(11) 0.0037(11)
C18 0.0671(15) 0.0670(17) 0.0643(17) -0.0006(14) 0.0328(13) -0.0067(14)
C13 0.0368(11) 0.0385(12) 0.0383(13) -0.0001(10) 0.0063(9) -0.0003(9)
C21 0.0444(12) 0.0458(13) 0.0514(14) -0.0043(11) 0.0117(11) -0.0041(11)
C20 0.0321(10) 0.0430(12) 0.0405(12) -0.0005(10) 0.0146(9) -0.0017(9)
C25 0.0370(12) 0.0451(13) 0.0624(16) 0.0051(12) 0.0066(11) -0.0016(10)
C23 0.0402(13) 0.089(2) 0.0546(17) -0.0014(15) -0.0023(12) -0.0014(14)
C22 0.0463(13) 0.0689(17) 0.0600(17) -0.0158(14) 0.0103(12) -0.0151(12)
C24 0.0467(14) 0.0708(18) 0.0697(19) 0.0141(15) 0.0010(13) 0.0103(13)
C26 0.0427(11) 0.0556(14) 0.0381(13) -0.0092(11) 0.0147(10) -0.0098(11)
C31 0.0492(13) 0.093(2) 0.0600(17) 0.0065(15) 0.0226(12) -0.0050(14)
C30 0.0679(15) 0.121(3) 0.0551(17) 0.0051(17) 0.0279(13) -0.0323(17)
C27 0.0788(16) 0.0516(15) 0.0628(16) 0.0087(13) 0.0342(13) 0.0007(13)
C29 0.107(2) 0.089(2) 0.0590(19) 0.0077(16) 0.0248(16) -0.0354(18)
C33 0.0583(14) 0.0490(14) 0.0546(16) -0.0012(12) 0.0079(12) 0.0100(12)
C32 0.0414(11) 0.0468(13) 0.0397(13) -0.0064(11) 0.0101(10) 0.0020(10)
C37 0.0687(16) 0.0561(16) 0.0487(16) -0.0084(13) 0.0035(13) 0.0043(13)
C34 0.0856(19) 0.0498(16) 0.072(2) -0.0138(14) 0.0117(16) 0.0074(14)
C36 0.082(2) 0.078(2) 0.0597(19) -0.0204(16) -0.0108(16) -0.0012(17)
C35 0.093(2) 0.0561(17) 0.078(2) -0.0274(15) 0.0088(17) -0.0007(16)
C38 0.0314(10) 0.0407(12) 0.0428(13) 0.0010(10) 0.0112(9) 0.0011(9)
C39 0.0296(10) 0.0458(13) 0.0379(12) 0.0046(10) 0.0080(9) -0.0022(9)
C44 0.0427(12) 0.0604(16) 0.0666(16) 0.0028(13) 0.0241(11) -0.0043(11)
C40 0.0390(11) 0.0550(15) 0.0599(15) -0.0022(12) 0.0171(11) 0.0030(11)
C43 0.0347(12) 0.097(2) 0.0856(19) -0.0005(17) 0.0248(12) -0.0107(13)
C41 0.0576(14) 0.0637(16) 0.0709(17) -0.0082(14) 0.0258(12) 0.0151(13)
C42 0.0451(13) 0.096(2) 0.0689(17) 0.0024(16) 0.0270(12) 0.0144(14)
C45 0.0354(11) 0.0384(12) 0.0540(14) -0.0003(11) 0.0136(10) -0.0048(10)
C46 0.0474(13) 0.0415(13) 0.0735(18) -0.0022(13) 0.0117(12) -0.0073(11)
C50 0.0539(14) 0.0625(16) 0.0572(17) -0.0068(13) 0.0069(13) -0.0129(13)
C47 0.0702(17) 0.0442(16) 0.105(2) -0.0004(16) 0.0162(17) -0.0026(14)
C48 0.0775(19) 0.0552(17) 0.113(3) -0.0263(17) 0.0268(18) -0.0167(15)
C49 0.0623(16) 0.082(2) 0.080(2) -0.0293(17) 0.0109(15) -0.0263(15)
N1 0.0481(10) 0.0494(12) 0.0531(12) 0.0053(10) 0.0142(9) -0.0003(9)
C58 0.0492(13) 0.0656(17) 0.0545(16) 0.0035(13) 0.0124(12) -0.0072(12)
C59 0.0436(13) 0.0689(17) 0.0556(16) 0.0125(13) 0.0108(12) -0.0010(12)
C51 0.0574(14) 0.0438(14) 0.0722(18) 0.0114(13) 0.0196(13) 0.0018(12)
C10 0.0433(14) 0.119(3) 0.0439(16) -0.0050(17) -0.0015(12) 0.0044(16)
C28 0.125(2) 0.0560(17) 0.0683(19) 0.0103(15) 0.0407(17) -0.0035(17)
C53 0.0666(15) 0.0537(15) 0.0552(16) 0.0086(13) 0.0185(13) -0.0070(13)
C52 0.0756(17) 0.0505(15) 0.0700(19) 0.0233(14) 0.0124(15) 0.0066(14)
C64 0.0790(18) 0.0624(18) 0.100(2) 0.0064(18) 0.0270(17) -0.0040(15)
C63 0.110(2) 0.075(2) 0.089(2) -0.0171(17) 0.0417(18) -0.0263(18)
C65 0.102(2) 0.068(2) 0.143(3) 0.003(2) 0.052(2) -0.0138(18)
C60 0.126(3) 0.086(3) 0.245(5) -0.029(3) 0.058(3) 0.016(2)
C62 0.131(3) 0.124(3) 0.090(3) -0.012(2) 0.044(2) -0.004(3)
C66 0.119(2) 0.112(3) 0.119(3) 0.019(2) 0.068(2) 0.006(2)
C61 0.0596(15) 0.0687(18) 0.0757(19) -0.0084(15) 0.0198(14) -0.0002(14)
N3 0.1115(19) 0.0792(18) 0.106(2) -0.0113(16) 0.0476(15) -0.0109(16)

loop_
_atom_type_symbol
_atom_type_description
_atom_type_scat_dispersion_real
_atom_type_scat_dispersion_imag
_atom_type_scat_source
C C 0.0033 0.0016 'International Tables Vol C Tables 4.2.6.8 and 6.1.1.4'
H H 0.0000 0.0000 'International Tables Vol C Tables 4.2.6.8 and 6.1.1.4'
N N 0.0061 0.0033 'International Tables Vol C Tables 4.2.6.8 and 6.1.1.4'
P P 0.1023 0.0942 'International Tables Vol C Tables 4.2.6.8 and 6.1.1.4'
Cu Cu 0.3201 1.2651 'International Tables Vol C Tables 4.2.6.8 and 6.1.1.4'
Br Br -0.2901 2.4595 'International Tables Vol C Tables 4.2.6.8 and 6.1.1.4'

loop_
_geom_angle_atom_site_label_1
_geom_angle_atom_site_label_2
_geom_angle_atom_site_label_3
_geom_angle
_geom_angle_site_symmetry_1
_geom_angle_site_symmetry_3
_geom_angle_publ_flag
C55 C54 C53 119.5(3) . . ?
C55 C54 H54 120.2 . . ?
C53 C54 H54 120.2 . . ?
C54 C55 C56 121.4(3) . . ?
C54 C55 H55 119.3 . . ?
C56 C55 H55 119.3 . . ?
C57 C56 C55 120.1(3) . . ?
C57 C56 H56 119.9 . . ?
C55 C56 H56 119.9 . . ?
C56 C57 C58 120.3(3) . . ?
C56 C57 H57 119.8 . . ?
C58 C57 H57 119.8 . . ?
C74 C75 N2 95.2(4) . . ?
C74 C75 H75 132.4 . . ?
N2 C75 H75 132.4 . . ?
C67 N2 C75 135.5(6) . . ?
N2 C67 C68 128.1(5) . . ?
N2 C67 H67 116.0 . . ?
C68 C67 H67 116.0 . . ?
C69 C68 C67 96.6(4) . . ?
C69 C68 H68 131.7 . . ?
C67 C68 H68 131.7 . . ?
C74 C69 C70 120.0 . . ?
C74 C69 C68 129.0(3) . . ?
C70 C69 C68 111.0(3) . . ?
C75 C74 C73 104.6(3) . . ?
C75 C74 C69 135.3(3) . . ?
C73 C74 C69 120.0 . . ?
C74 C73 C72 120.0 . . ?
C74 C73 H73 120.0 . . ?
C72 C73 H73 120.0 . . ?
C71 C72 C73 120.0 . . ?
C71 C72 H72 120.0 . . ?
C73 C72 H72 120.0 . . ?
C72 C71 C70 120.0 . . ?
C72 C71 H71 120.0 . . ?
C70 C71 H71 120.0 . . ?
C71 C70 C69 120.0 . . ?
C71 C70 H70 120.0 . . ?
C69 C70 H70 120.0 . . ?
Cu1 Br1 Cu2 82.985(11) . . ?
N1 Cu1 P4 106.49(5) . . ?
N1 Cu1 P1 106.89(6) . . ?
P4 Cu1 P1 120.44(2) . . ?
N1 Cu1 Br1 103.30(5) . . ?
P4 Cu1 Br1 108.134(19) . . ?
P1 Cu1 Br1 110.184(18) . . ?
P3 Cu2 P2 111.40(2) . . ?
P3 Cu2 Br2 110.64(2) . . ?
P2 Cu2 Br2 107.860(19) . . ?
P3 Cu2 Br1 113.629(19) . . ?
P2 Cu2 Br1 110.419(19) . . ?
Br2 Cu2 Br1 102.411(13) . . ?
C7 P1 C1 101.96(10) . . ?
C7 P1 C13 104.75(10) . . ?
C1 P1 C13 102.76(10) . . ?
C7 P1 Cu1 115.67(8) . . ?
C1 P1 Cu1 113.98(7) . . ?
C13 P1 Cu1 115.95(7) . . ?
C20 P2 C14 100.46(9) . . ?
C20 P2 C13 102.51(10) . . ?
C14 P2 C13 103.26(10) . . ?
C20 P2 Cu2 118.60(7) . . ?
C14 P2 Cu2 114.47(7) . . ?
C13 P2 Cu2 115.29(7) . . ?
C45 P4 C39 103.23(10) . . ?
C45 P4 C38 104.90(11) . . ?
C39 P4 C38 101.23(10) . . ?
C45 P4 Cu1 116.67(7) . . ?
C39 P4 Cu1 114.18(7) . . ?
C38 P4 Cu1 114.80(7) . . ?
C32 P3 C26 102.81(11) . . ?
C32 P3 C38 102.33(10) . . ?
C26 P3 C38 101.89(10) . . ?
C32 P3 Cu2 119.77(7) . . ?
C26 P3 Cu2 110.72(7) . . ?
C38 P3 Cu2 117.01(7) . . ?
C2 C1 C6 117.8(2) . . ?
C2 C1 P1 124.93(19) . . ?
C6 C1 P1 117.12(19) . . ?
C1 C2 C3 120.8(3) . . ?
C1 C2 H2 119.6 . . ?
C3 C2 H2 119.6 . . ?
C1 C6 C5 120.1(3) . . ?
C1 C6 H6 119.9 . . ?
C5 C6 H6 119.9 . . ?
C5 C4 C3 119.4(3) . . ?
C5 C4 H4 120.3 . . ?
C3 C4 H4 120.3 . . ?
C4 C3 C2 120.5(3) . . ?
C4 C3 H3 119.8 . . ?
C2 C3 H3 119.8 . . ?
C4 C5 C6 121.3(3) . . ?
C4 C5 H5 119.3 . . ?
C6 C5 H5 119.3 . . ?
C12 C7 C8 118.0(2) . . ?
C12 C7 P1 119.59(17) . . ?
C8 C7 P1 122.39(18) . . ?
C9 C8 C7 120.1(2) . . ?
C9 C8 H8 119.9 . . ?
C7 C8 H8 119.9 . . ?
C7 C12 C11 120.7(2) . . ?
C7 C12 H12 119.6 . . ?
C11 C12 H12 119.6 . . ?
C10 C9 C8 120.7(3) . . ?
C10 C9 H9 119.7 . . ?
C8 C9 H9 119.7 . . ?
C10 C11 C12 120.3(3) . . ?
C10 C11 H11 119.9 . . ?
C12 C11 H11 119.9 . . ?
C19 C14 C15 118.2(2) . . ?
C19 C14 P2 116.59(17) . . ?
C15 C14 P2 125.25(18) . . ?
C14 C15 C16 120.6(2) . . ?
C14 C15 H15 119.7 . . ?
C16 C15 H15 119.7 . . ?
C18 C17 C16 119.9(3) . . ?
C18 C17 H17 120.0 . . ?
C16 C17 H17 120.0 . . ?
C17 C16 C15 120.2(2) . . ?
C17 C16 H16 119.9 . . ?
C15 C16 H16 119.9 . . ?
C18 C19 C14 120.7(2) . . ?
C18 C19 H19 119.7 . . ?
C14 C19 H19 119.7 . . ?
C17 C18 C19 120.5(3) . . ?
C17 C18 H18 119.8 . . ?
C19 C18 H18 119.8 . . ?
P1 C13 P2 113.81(11) . . ?
P1 C13 H13A 108.8 . . ?
P2 C13 H13A 108.8 . . ?
P1 C13 H13B 108.8 . . ?
P2 C13 H13B 108.8 . . ?
H13A C13 H13B 107.7 . . ?
C22 C21 C20 120.0(2) . . ?
C22 C21 H21 120.0 . . ?
C20 C21 H21 120.0 . . ?
C25 C20 C21 118.63(19) . . ?
C25 C20 P2 119.16(16) . . ?
C21 C20 P2 122.21(16) . . ?
C20 C25 C24 120.8(2) . . ?
C20 C25 H25 119.6 . . ?
C24 C25 H25 119.6 . . ?
C24 C23 C22 120.1(2) . . ?
C24 C23 H23 120.0 . . ?
C22 C23 H23 119.9 . . ?
C23 C22 C21 120.2(2) . . ?
C23 C22 H22 119.9 . . ?
C21 C22 H22 119.9 . . ?
C23 C24 C25 120.2(2) . . ?
C23 C24 H24 119.9 . . ?
C25 C24 H24 119.9 . . ?
C27 C26 C31 116.8(2) . . ?
C27 C26 P3 124.95(19) . . ?
C31 C26 P3 118.12(19) . . ?
C26 C31 C30 120.6(3) . . ?
C26 C31 H31 119.7 . . ?
C30 C31 H31 119.7 . . ?
C29 C30 C31 120.5(3) . . ?
C29 C30 H30 119.8 . . ?
C31 C30 H30 119.8 . . ?
C26 C27 C28 121.1(3) . . ?
C26 C27 H27 119.5 . . ?
C28 C27 H27 119.5 . . ?
C28 C29 C30 120.3(3) . . ?
C28 C29 H29 119.9 . . ?
C30 C29 H29 119.9 . . ?
C34 C33 C32 120.7(2) . . ?
C34 C33 H33 119.6 . . ?
C32 C33 H33 119.6 . . ?
C33 C32 C37 118.3(2) . . ?
C33 C32 P3 118.89(17) . . ?
C37 C32 P3 122.78(18) . . ?
C36 C37 C32 120.9(3) . . ?
C36 C37 H37 119.6 . . ?
C32 C37 H37 119.6 . . ?
C35 C34 C33 120.1(3) . . ?
C35 C34 H34 120.0 . . ?
C33 C34 H34 120.0 . . ?
C35 C36 C37 119.5(3) . . ?
C35 C36 H36 120.2 . . ?
C37 C36 H36 120.2 . . ?
C34 C35 C36 120.4(3) . . ?
C34 C35 H35 119.8 . . ?
C36 C35 H35 119.8 . . ?
P4 C38 P3 114.24(11) . . ?
P4 C38 H38A 108.7 . . ?
P3 C38 H38A 108.7 . . ?
P4 C38 H38B 108.7 . . ?
P3 C38 H38B 108.7 . . ?
H38A C38 H38B 107.6 . . ?
C40 C39 C44 117.7(2) . . ?
C40 C39 P4 117.69(16) . . ?
C44 C39 P4 124.49(18) . . ?
C39 C44 C43 120.6(2) . . ?
C39 C44 H44 119.7 . . ?
C43 C44 H44 119.7 . . ?
C39 C40 C41 121.4(2) . . ?
C39 C40 H40 119.3 . . ?
C41 C40 H40 119.3 . . ?
C42 C43 C44 120.9(2) . . ?
C42 C43 H43 119.6 . . ?
C44 C43 H43 119.6 . . ?
C42 C41 C40 119.4(3) . . ?
C42 C41 H41 120.3 . . ?
C40 C41 H41 120.3 . . ?
C43 C42 C41 120.0(2) . . ?
C43 C42 H42 120.0 . . ?
C41 C42 H42 120.0 . . ?
C46 C45 C50 119.1(2) . . ?
C46 C45 P4 117.69(17) . . ?
C50 C45 P4 123.23(18) . . ?
C47 C46 C45 120.0(2) . . ?
C47 C46 H46 120.0 . . ?
C45 C46 H46 120.0 . . ?
C49 C50 C45 120.0(2) . . ?
C49 C50 H50 120.0 . . ?
C45 C50 H50 120.0 . . ?
C48 C47 C46 120.7(3) . . ?
C48 C47 H47 119.6 . . ?
C46 C47 H47 119.6 . . ?
C47 C48 C49 119.7(3) . . ?
C47 C48 H48 120.2 . . ?
C49 C48 H48 120.2 . . ?
C48 C49 C50 120.5(3) . . ?
C48 C49 H49 119.8 . . ?
C50 C49 H49 119.8 . . ?
C59 N1 C51 116.9(2) . . ?
C59 N1 Cu1 119.54(16) . . ?
C51 N1 Cu1 123.06(17) . . ?
C53 C58 C59 118.4(2) . . ?
C53 C58 C57 119.7(3) . . ?
C59 C58 C57 121.9(2) . . ?
N1 C59 C58 124.4(2) . . ?
N1 C59 H59 117.8 . . ?
C58 C59 H59 117.8 . . ?
C52 C51 N1 123.6(2) . . ?
C52 C51 H51 118.2 . . ?
N1 C51 H51 118.2 . . ?
C11 C10 C9 120.1(2) . . ?
C11 C10 H10 119.9 . . ?
C9 C10 H10 119.9 . . ?
C29 C28 C27 120.7(3) . . ?
C29 C28 H28 119.6 . . ?
C27 C28 H28 119.6 . . ?
C58 C53 C54 118.9(3) . . ?
C58 C53 C52 117.5(2) . . ?
C54 C53 C52 123.6(3) . . ?
C51 C52 C53 119.2(2) . . ?
C51 C52 H52 120.4 . . ?
C53 C52 H52 120.4 . . ?
C63 C64 C64 121.8(4) . 3 ?
C63 C64 C65 122.2(3) . . ?
C64 C64 C65 116.0(4) 3 . ?
C62 C63 C64 118.1(3) . . ?
C62 C63 H63 120.9 . . ?
C64 C63 H63 120.9 . . ?
C66 C65 C64 121.3(3) . . ?
C66 C65 H65 119.3 . . ?
C64 C65 H65 119.3 . . ?
C61 C60 H60A 109.5 . . ?
C61 C60 H60B 109.5 . . ?
H60A C60 H60B 109.5 . . ?
C61 C60 H60C 109.5 . . ?
H60A C60 H60C 109.5 . . ?
H60B C60 H60C 109.5 . . ?
C63 C62 C66 124.7(4) . 3 ?
C63 C62 H62 117.6 . . ?
C66 C62 H62 117.6 3 . ?
C65 C66 C62 118.0(4) . 3 ?
C65 C66 H66 121.0 . . ?
C62 C66 H66 121.0 3 . ?
N3 C61 C60 179.1(4) . . ?

loop_
_geom_bond_atom_site_label_1
_geom_bond_atom_site_label_2
_geom_bond_distance
_geom_bond_site_symmetry_2
_geom_bond_publ_flag
C54 C55 1.368(5) . ?
C54 C53 1.421(4) . ?
C54 H54 0.9300 . ?
C55 C56 1.383(5) . ?
C55 H55 0.9300 . ?
C56 C57 1.361(5) . ?
C56 H56 0.9300 . ?
C57 C58 1.412(4) . ?
C57 H57 0.9300 . ?
C75 C74 1.276(5) . ?
C75 N2 1.363(8) . ?
C75 H75 0.9300 . ?
N2 C67 1.334(7) . ?
C67 C68 1.413(8) . ?
C67 H67 0.9300 . ?
C68 C69 1.397(7) . ?
C68 H68 0.9300 . ?
C69 C74 1.3900 . ?
C69 C70 1.3900 . ?
C74 C73 1.3900 . ?
C73 C72 1.3900 . ?
C73 H73 0.9300 . ?
C72 C71 1.3900 . ?
C72 H72 0.9300 . ?
C71 C70 1.3900 . ?
C71 H71 0.9300 . ?
C70 H70 0.9300 . ?
Br1 Cu1 2.4934(4) . ?
Br1 Cu2 2.5827(4) . ?
Cu1 N1 2.129(2) . ?
Cu1 P4 2.2578(6) . ?
Cu1 P1 2.2595(6) . ?
Cu2 P3 2.2644(6) . ?
Cu2 P2 2.2691(6) . ?
Cu2 Br2 2.4727(4) . ?
Cu1 Cu2 3.364 . ?
P1 C7 1.827(2) . ?
P1 C1 1.829(2) . ?
P1 C13 1.834(2) . ?
P2 C20 1.824(2) . ?
P2 C14 1.832(2) . ?
P2 C13 1.845(2) . ?
P4 C45 1.826(2) . ?
P4 C39 1.828(2) . ?
P4 C38 1.832(2) . ?
P3 C32 1.828(2) . ?
P3 C26 1.830(2) . ?
P3 C38 1.847(2) . ?
C1 C2 1.379(3) . ?
C1 C6 1.382(4) . ?
C2 C3 1.393(4) . ?
C2 H2 0.9300 . ?
C6 C5 1.395(4) . ?
C6 H6 0.9300 . ?
C4 C5 1.348(4) . ?
C4 C3 1.359(4) . ?
C4 H4 0.9300 . ?
C3 H3 0.9300 . ?
C5 H5 0.9300 . ?
C7 C12 1.379(3) . ?
C7 C8 1.391(3) . ?
C8 C9 1.383(3) . ?
C8 H8 0.9300 . ?
C12 C11 1.387(3) . ?
C12 H12 0.9300 . ?
C9 C10 1.356(4) . ?
C9 H9 0.9300 . ?
C11 C10 1.353(4) . ?
C11 H11 0.9300 . ?
C14 C19 1.386(3) . ?
C14 C15 1.386(3) . ?
C15 C16 1.389(4) . ?
C15 H15 0.9300 . ?
C17 C18 1.364(4) . ?
C17 C16 1.368(4) . ?
C17 H17 0.9300 . ?
C16 H16 0.9300 . ?
C19 C18 1.381(4) . ?
C19 H19 0.9300 . ?
C18 H18 0.9300 . ?
C13 H13A 0.9700 . ?
C13 H13B 0.9700 . ?
C21 C22 1.386(3) . ?
C21 C20 1.395(3) . ?
C21 H21 0.9300 . ?
C20 C25 1.370(3) . ?
C25 C24 1.388(3) . ?
C25 H25 0.9300 . ?
C23 C24 1.358(4) . ?
C23 C22 1.370(4) . ?
C23 H23 0.9300 . ?
C22 H22 0.9300 . ?
C24 H24 0.9300 . ?
C26 C27 1.382(3) . ?
C26 C31 1.393(3) . ?
C31 C30 1.394(4) . ?
C31 H31 0.9300 . ?
C30 C29 1.349(4) . ?
C30 H30 0.9300 . ?
C27 C28 1.391(4) . ?
C27 H27 0.9300 . ?
C29 C28 1.336(5) . ?
C29 H29 0.9300 . ?
C33 C34 1.377(4) . ?
C33 C32 1.382(3) . ?
C33 H33 0.9300 . ?
C32 C37 1.384(3) . ?
C37 C36 1.380(4) . ?
C37 H37 0.9300 . ?
C34 C35 1.364(4) . ?
C34 H34 0.9300 . ?
C36 C35 1.371(4) . ?
C36 H36 0.9300 . ?
C35 H35 0.9300 . ?
C38 H38A 0.9700 . ?
C38 H38B 0.9700 . ?
C39 C40 1.383(3) . ?
C39 C44 1.384(3) . ?
C44 C43 1.386(4) . ?
C44 H44 0.9300 . ?
C40 C41 1.394(3) . ?
C40 H40 0.9300 . ?
C43 C42 1.356(4) . ?
C43 H43 0.9300 . ?
C41 C42 1.371(4) . ?
C41 H41 0.9300 . ?
C42 H42 0.9300 . ?
C45 C46 1.384(3) . ?
C45 C50 1.385(3) . ?
C46 C47 1.383(4) . ?
C46 H46 0.9300 . ?
C50 C49 1.382(4) . ?
C50 H50 0.9300 . ?
C47 C48 1.362(4) . ?
C47 H47 0.9300 . ?
C48 C49 1.373(4) . ?
C48 H48 0.9300 . ?
C49 H49 0.9300 . ?
N1 C59 1.324(3) . ?
N1 C51 1.366(3) . ?
C58 C53 1.393(4) . ?
C58 C59 1.401(4) . ?
C59 H59 0.9300 . ?
C51 C52 1.359(4) . ?
C51 H51 0.9300 . ?
C10 H10 0.9300 . ?
C28 H28 0.9300 . ?
C53 C52 1.427(4) . ?
C52 H52 0.9300 . ?
C64 C63 1.389(5) . ?
C64 C64 1.414(6) 3 ?
C64 C65 1.424(5) . ?
C63 C62 1.288(5) . ?
C63 H63 0.9300 . ?
C65 C66 1.340(5) . ?
C65 H65 0.9300 . ?
C60 C61 1.420(5) . ?
C60 H60A 0.9600 . ?
C60 H60B 0.9600 . ?
C60 H60C 0.9600 . ?
C62 C66 1.405(5) 3 ?
C62 H62 0.9300 . ?
C66 C62 1.405(5) 3 ?
C66 H66 0.9300 . ?
C61 N3 1.105(4) . ?

loop_
_geom_torsion_atom_site_label_1
_geom_torsion_atom_site_label_2
_geom_torsion_atom_site_label_3
_geom_torsion_atom_site_label_4
_geom_torsion
_geom_torsion_site_symmetry_1
_geom_torsion_site_symmetry_2
_geom_torsion_site_symmetry_3
_geom_torsion_site_symmetry_4
_geom_torsion_publ_flag
C53 C54 C55 C56 -1.1(5) . . . . ?
C54 C55 C56 C57 1.0(6) . . . . ?
C55 C56 C57 C58 -0.9(5) . . . . ?
C74 C75 N2 C67 -4.7(8) . . . . ?
C75 N2 C67 C68 -0.5(10) . . . . ?
N2 C67 C68 C69 4.2(7) . . . . ?
C67 C68 C69 C74 -3.0(5) . . . . ?
C67 C68 C69 C70 179.1(3) . . . . ?
N2 C75 C74 C73 -178.5(3) . . . . ?
N2 C75 C74 C69 6.3(5) . . . . ?
C70 C69 C74 C75 174.7(4) . . . . ?
C68 C69 C74 C75 -3.1(5) . . . . ?
C70 C69 C74 C73 0.0 . . . . ?
C68 C69 C74 C73 -177.8(3) . . . . ?
C75 C74 C73 C72 -176.2(3) . . . . ?
C69 C74 C73 C72 0.0 . . . . ?
C74 C73 C72 C71 0.0 . . . . ?
C73 C72 C71 C70 0.0 . . . . ?
C72 C71 C70 C69 0.0 . . . . ?
C74 C69 C70 C71 0.0 . . . . ?
C68 C69 C70 C71 178.2(3) . . . . ?
Cu2 Br1 Cu1 N1 179.82(5) . . . . ?
Cu2 Br1 Cu1 P4 -67.58(2) . . . . ?
Cu2 Br1 Cu1 P1 65.93(2) . . . . ?
Cu1 Br1 Cu2 P3 61.11(2) . . . . ?
Cu1 Br1 Cu2 P2 -64.890(19) . . . . ?
Cu1 Br1 Cu2 Br2 -179.536(12) . . . . ?
N1 Cu1 P1 C7 -59.41(10) . . . . ?
P4 Cu1 P1 C7 179.08(8) . . . . ?
Br1 Cu1 P1 C7 52.17(8) . . . . ?
N1 Cu1 P1 C1 58.32(10) . . . . ?
P4 Cu1 P1 C1 -63.18(9) . . . . ?
Br1 Cu1 P1 C1 169.90(8) . . . . ?
N1 Cu1 P1 C13 177.35(9) . . . . ?
P4 Cu1 P1 C13 55.85(8) . . . . ?
Br1 Cu1 P1 C13 -71.07(8) . . . . ?
P3 Cu2 P2 C20 177.14(8) . . . . ?
Br2 Cu2 P2 C20 55.55(9) . . . . ?
Br1 Cu2 P2 C20 -55.61(9) . . . . ?
P3 Cu2 P2 C14 58.77(8) . . . . ?
Br2 Cu2 P2 C14 -62.83(8) . . . . ?
Br1 Cu2 P2 C14 -173.99(7) . . . . ?
P3 Cu2 P2 C13 -60.82(8) . . . . ?
Br2 Cu2 P2 C13 177.58(7) . . . . ?
Br1 Cu2 P2 C13 66.42(8) . . . . ?
N1 Cu1 P4 C45 64.85(11) . . . . ?
P1 Cu1 P4 C45 -173.45(9) . . . . ?
Br1 Cu1 P4 C45 -45.60(9) . . . . ?
N1 Cu1 P4 C39 -55.58(10) . . . . ?
P1 Cu1 P4 C39 66.12(8) . . . . ?
Br1 Cu1 P4 C39 -166.02(8) . . . . ?
N1 Cu1 P4 C38 -171.85(10) . . . . ?
P1 Cu1 P4 C38 -50.15(9) . . . . ?
Br1 Cu1 P4 C38 77.70(8) . . . . ?
P2 Cu2 P3 C32 -166.68(9) . . . . ?
Br2 Cu2 P3 C32 -46.71(10) . . . . ?
Br1 Cu2 P3 C32 67.84(9) . . . . ?
P2 Cu2 P3 C26 -47.38(9) . . . . ?
Br2 Cu2 P3 C26 72.59(9) . . . . ?
Br1 Cu2 P3 C26 -172.86(8) . . . . ?
P2 Cu2 P3 C38 68.73(8) . . . . ?
Br2 Cu2 P3 C38 -171.30(8) . . . . ?
Br1 Cu2 P3 C38 -56.75(8) . . . . ?
C7 P1 C1 C2 -126.0(2) . . . . ?
C13 P1 C1 C2 -17.6(2) . . . . ?
Cu1 P1 C1 C2 108.65(19) . . . . ?
C7 P1 C1 C6 58.0(2) . . . . ?
C13 P1 C1 C6 166.38(18) . . . . ?
Cu1 P1 C1 C6 -67.33(19) . . . . ?
C6 C1 C2 C3 2.2(4) . . . . ?
P1 C1 C2 C3 -173.8(2) . . . . ?
C2 C1 C6 C5 -0.8(4) . . . . ?
P1 C1 C6 C5 175.5(2) . . . . ?
C5 C4 C3 C2 0.4(5) . . . . ?
C1 C2 C3 C4 -2.0(4) . . . . ?
C3 C4 C5 C6 1.0(5) . . . . ?
C1 C6 C5 C4 -0.8(5) . . . . ?
C1 P1 C7 C12 -121.6(2) . . . . ?
C13 P1 C7 C12 131.6(2) . . . . ?
Cu1 P1 C7 C12 2.6(2) . . . . ?
C1 P1 C7 C8 58.5(2) . . . . ?
C13 P1 C7 C8 -48.3(2) . . . . ?
Cu1 P1 C7 C8 -177.28(18) . . . . ?
C12 C7 C8 C9 0.0(4) . . . . ?
P1 C7 C8 C9 179.9(2) . . . . ?
C8 C7 C12 C11 -1.0(4) . . . . ?
P1 C7 C12 C11 179.1(2) . . . . ?
C7 C8 C9 C10 0.0(4) . . . . ?
C7 C12 C11 C10 2.0(4) . . . . ?
C20 P2 C14 C19 -66.65(18) . . . . ?
C13 P2 C14 C19 -172.29(16) . . . . ?
Cu2 P2 C14 C19 61.59(17) . . . . ?
C20 P2 C14 C15 114.1(2) . . . . ?
C13 P2 C14 C15 8.5(2) . . . . ?
Cu2 P2 C14 C15 -117.63(18) . . . . ?
C19 C14 C15 C16 0.8(3) . . . . ?
P2 C14 C15 C16 179.97(18) . . . . ?
C18 C17 C16 C15 -1.1(4) . . . . ?
C14 C15 C16 C17 0.7(4) . . . . ?
C15 C14 C19 C18 -1.9(3) . . . . ?
P2 C14 C19 C18 178.84(18) . . . . ?
C16 C17 C18 C19 0.0(4) . . . . ?
C14 C19 C18 C17 1.5(4) . . . . ?
C7 P1 C13 P2 -75.48(13) . . . . ?
C1 P1 C13 P2 178.30(10) . . . . ?
Cu1 P1 C13 P2 53.30(12) . . . . ?
C20 P2 C13 P1 78.72(12) . . . . ?
C14 P2 C13 P1 -177.20(10) . . . . ?
Cu2 P2 C13 P1 -51.60(12) . . . . ?
C22 C21 C20 C25 1.7(4) . . . . ?
C22 C21 C20 P2 -177.91(19) . . . . ?
C14 P2 C20 C25 137.0(2) . . . . ?
C13 P2 C20 C25 -116.8(2) . . . . ?
Cu2 P2 C20 C25 11.5(2) . . . . ?
C14 P2 C20 C21 -43.5(2) . . . . ?
C13 P2 C20 C21 62.8(2) . . . . ?
Cu2 P2 C20 C21 -168.95(17) . . . . ?
C21 C20 C25 C24 -0.9(4) . . . . ?
P2 C20 C25 C24 178.7(2) . . . . ?
C24 C23 C22 C21 0.0(4) . . . . ?
C20 C21 C22 C23 -1.2(4) . . . . ?
C22 C23 C24 C25 0.8(4) . . . . ?
C20 C25 C24 C23 -0.3(4) . . . . ?
C32 P3 C26 C27 -106.2(2) . . . . ?
C38 P3 C26 C27 -0.4(2) . . . . ?
Cu2 P3 C26 C27 124.76(19) . . . . ?
C32 P3 C26 C31 77.5(2) . . . . ?
C38 P3 C26 C31 -176.70(19) . . . . ?
Cu2 P3 C26 C31 -51.5(2) . . . . ?
C27 C26 C31 C30 -0.7(4) . . . . ?
P3 C26 C31 C30 175.8(2) . . . . ?
C26 C31 C30 C29 -0.3(4) . . . . ?
C31 C26 C27 C28 2.0(4) . . . . ?
P3 C26 C27 C28 -174.3(2) . . . . ?
C31 C30 C29 C28 0.1(5) . . . . ?
C34 C33 C32 C37 1.5(4) . . . . ?
C34 C33 C32 P3 -176.4(2) . . . . ?
C26 P3 C32 C33 -141.1(2) . . . . ?
C38 P3 C32 C33 113.5(2) . . . . ?
Cu2 P3 C32 C33 -17.9(2) . . . . ?
C26 P3 C32 C37 41.0(2) . . . . ?
C38 P3 C32 C37 -64.4(2) . . . . ?
Cu2 P3 C32 C37 164.25(19) . . . . ?
C33 C32 C37 C36 -1.8(4) . . . . ?
P3 C32 C37 C36 176.1(2) . . . . ?
C32 C33 C34 C35 -1.0(5) . . . . ?
C32 C37 C36 C35 1.5(5) . . . . ?
C33 C34 C35 C36 0.7(5) . . . . ?
C37 C36 C35 C34 -0.9(5) . . . . ?
C45 P4 C38 P3 74.15(13) . . . . ?
C39 P4 C38 P3 -178.73(11) . . . . ?
Cu1 P4 C38 P3 -55.24(13) . . . . ?
C32 P3 C38 P4 -87.69(13) . . . . ?
C26 P3 C38 P4 166.17(11) . . . . ?
Cu2 P3 C38 P4 45.30(13) . . . . ?
C45 P4 C39 C40 175.12(18) . . . . ?
C38 P4 C39 C40 66.71(19) . . . . ?
Cu1 P4 C39 C40 -57.21(19) . . . . ?
C45 P4 C39 C44 -8.9(2) . . . . ?
C38 P4 C39 C44 -117.3(2) . . . . ?
Cu1 P4 C39 C44 118.79(19) . . . . ?
C40 C39 C44 C43 -0.1(4) . . . . ?
P4 C39 C44 C43 -176.2(2) . . . . ?
C44 C39 C40 C41 -0.1(4) . . . . ?
P4 C39 C40 C41 176.17(19) . . . . ?
C39 C44 C43 C42 0.1(4) . . . . ?
C39 C40 C41 C42 0.4(4) . . . . ?
C44 C43 C42 C41 0.2(4) . . . . ?
C40 C41 C42 C43 -0.4(4) . . . . ?
C39 P4 C45 C46 114.5(2) . . . . ?
C38 P4 C45 C46 -139.84(19) . . . . ?
Cu1 P4 C45 C46 -11.6(2) . . . . ?
C39 P4 C45 C50 -65.6(2) . . . . ?
C38 P4 C45 C50 40.1(2) . . . . ?
Cu1 P4 C45 C50 168.35(19) . . . . ?
C50 C45 C46 C47 1.0(4) . . . . ?
P4 C45 C46 C47 -179.1(2) . . . . ?
C46 C45 C50 C49 -0.6(4) . . . . ?
P4 C45 C50 C49 179.5(2) . . . . ?
C45 C46 C47 C48 -1.0(5) . . . . ?
C46 C47 C48 C49 0.6(5) . . . . ?
C47 C48 C49 C50 -0.2(5) . . . . ?
C45 C50 C49 C48 0.3(5) . . . . ?
P4 Cu1 N1 C59 51.45(19) . . . . ?
P1 Cu1 N1 C59 -78.50(18) . . . . ?
Br1 Cu1 N1 C59 165.24(17) . . . . ?
P4 Cu1 N1 C51 -137.08(17) . . . . ?
P1 Cu1 N1 C51 92.97(18) . . . . ?
Br1 Cu1 N1 C51 -23.28(19) . . . . ?
C56 C57 C58 C53 0.9(5) . . . . ?
C56 C57 C58 C59 179.9(3) . . . . ?
C51 N1 C59 C58 0.5(4) . . . . ?
Cu1 N1 C59 C58 172.5(2) . . . . ?
C53 C58 C59 N1 -1.8(4) . . . . ?
C57 C58 C59 N1 179.2(3) . . . . ?
C59 N1 C51 C52 1.9(4) . . . . ?
Cu1 N1 C51 C52 -169.8(2) . . . . ?
C12 C11 C10 C9 -2.0(5) . . . . ?
C8 C9 C10 C11 1.0(5) . . . . ?
C30 C29 C28 C27 1.2(5) . . . . ?
C26 C27 C28 C29 -2.3(4) . . . . ?
C59 C58 C53 C54 179.9(3) . . . . ?
C57 C58 C53 C54 -1.0(4) . . . . ?
C59 C58 C53 C52 0.9(4) . . . . ?
C57 C58 C53 C52 179.9(3) . . . . ?
C55 C54 C53 C58 1.2(5) . . . . ?
C55 C54 C53 C52 -179.8(3) . . . . ?
N1 C51 C52 C53 -2.8(4) . . . . ?
C58 C53 C52 C51 1.3(4) . . . . ?
C54 C53 C52 C51 -177.7(3) . . . . ?
C64 C64 C63 C62 0.7(6) 3 . . . ?
C65 C64 C63 C62 -179.4(3) . . . . ?
C63 C64 C65 C66 -179.7(3) . . . . ?
C64 C64 C65 C66 0.3(6) 3 . . . ?
C64 C63 C62 C66 -1.1(6) . . . 3 ?
C64 C65 C66 C62 0.0(5) . . . 3 ?
